data_7154152
loop_
_publ_author_name
'Sun, Yong-Ming'
'Xin, Nana'
'Xu, Zhong-Yuan'
'Liu, Li-Juan'
'Meng, Fan-Jie'
'Zhang, He'
'Fu, Bao-Ci'
'Liang, Qiu-Ju'
'Zheng, Hong-Xing'
'Sun, Li-Jun'
'Zhao, Chang-Qiu'
'Han, Li-Biao'

_publ_section_title
;
 Addition of optically pure H-phosphinate to ketones: selectivity,
 stereochemistry and mechanism.
;
_journal_issue 46
_journal_name_full 'Organic &amp; biomolecular chemistry'
_journal_page_first 9457
_journal_paper_doi 10.1039/c4ob01574f
_journal_volume 12
_journal_year 2014
_chemical_formula_sum 'C25 H30 N0 O4 P'
_chemical_formula_weight 425.46
_chemical_name_systematic
; 
 ? 
;
_space_group_IT_number 4
_symmetry_space_group_name_Hall 'P 2yb'
_symmetry_space_group_name_H-M 'P 1 21 1'
_atom_sites_solution_hydrogens geom
_atom_sites_solution_primary direct
_atom_sites_solution_secondary difmap
_audit_creation_method SHELXL-97
_cell_angle_alpha 90.00
_cell_angle_beta 92.5340(10)
_cell_angle_gamma 90.00
_cell_formula_units_Z 2
_cell_length_a 12.436(13)
_cell_length_b 5.7781(7)
_cell_length_c 15.9687(16)
_cell_measurement_temperature 298(2)
_cell_volume 1146.3(12)
_computing_structure_refinement 'SHELXL-97 (Sheldrick, 1997)'
_computing_structure_solution 'SHELXS-97 (Sheldrick, 1990)'
_diffrn_ambient_temperature 298(2)
_diffrn_measured_fraction_theta_full 0.996
_diffrn_measured_fraction_theta_max 0.996
_diffrn_radiation_monochromator graphite
_diffrn_radiation_source 'fine-focus sealed tube'
_diffrn_radiation_type MoK\a
_diffrn_radiation_wavelength 0.71073
_diffrn_reflns_av_R_equivalents 0.1238
_diffrn_reflns_av_sigmaI/netI 0.1382
_diffrn_reflns_limit_h_max 14
_diffrn_reflns_limit_h_min -14
_diffrn_reflns_limit_k_max 6
_diffrn_reflns_limit_k_min -6
_diffrn_reflns_limit_l_max 14
_diffrn_reflns_limit_l_min -18
_diffrn_reflns_number 5868
_diffrn_reflns_theta_full 25.02
_diffrn_reflns_theta_max 25.02
_diffrn_reflns_theta_min 2.97
_exptl_absorpt_coefficient_mu 0.148
_exptl_absorpt_correction_T_max 0.9825
_exptl_absorpt_correction_T_min 0.9392
_exptl_crystal_density_diffrn 1.233
_exptl_crystal_density_method 'not measured'
_exptl_crystal_F_000 454
_exptl_crystal_size_max 0.43
_exptl_crystal_size_mid 0.19
_exptl_crystal_size_min 0.12
_refine_diff_density_max 1.033
_refine_diff_density_min -0.990
_refine_diff_density_rms 0.187
_refine_ls_abs_structure_details 'Flack H D (1983), Acta Cryst. A39, 876-881'
_refine_ls_abs_structure_Flack 0.3(4)
_refine_ls_extinction_method none
_refine_ls_goodness_of_fit_ref 1.092
_refine_ls_hydrogen_treatment mixed
_refine_ls_matrix_type full
_refine_ls_number_parameters 288
_refine_ls_number_reflns 3683
_refine_ls_number_restraints 37
_refine_ls_restrained_S_all 1.103
_refine_ls_R_factor_all 0.1811
_refine_ls_R_factor_gt 0.1367
_refine_ls_shift/su_max 0.100
_refine_ls_shift/su_mean 0.007
_refine_ls_structure_factor_coef Fsqd
_refine_ls_weighting_details 'calc w=1/[\s^2^(Fo^2^)+(0.2000P)^2^+0.0000P] where P=(Fo^2^+2Fc^2^)/3'
_refine_ls_weighting_scheme calc
_refine_ls_wR_factor_gt 0.3229
_refine_ls_wR_factor_ref 0.3557
_reflns_number_gt 2107
_reflns_number_total 3683
_reflns_threshold_expression >2sigma(I)
_cod_data_source_file c4ob01574f2.cif
_cod_data_source_block 121201b
_cod_depositor_comments 'Adding full bibliography for 7154151--7154157.cif.'
_cod_database_code 7154152

loop_
_symmetry_equiv_pos_as_xyz
'x, y, z'
'-x, y+1/2, -z'

loop_
_atom_site_label
_atom_site_type_symbol
_atom_site_fract_x
_atom_site_fract_y
_atom_site_fract_z
_atom_site_U_iso_or_equiv
_atom_site_adp_type
_atom_site_occupancy
_atom_site_symmetry_multiplicity
_atom_site_calc_flag
_atom_site_refinement_flags
P1 P 0.18598(18) 0.1980(4) 0.79796(15) 0.0442(7) Uani 1 1 d .
O3 O 0.0644(5) 0.5741(12) 0.7778(4) 0.0499(17) Uani 1 1 d U
H3 H 0.0016 0.6157 0.7710 0.075 Uiso 1 1 calc R
O2 O 0.1944(6) -0.0499(11) 0.7747(4) 0.0565(18) Uani 1 1 d U
O4 O 0.2866(5) 0.3465(12) 0.7806(4) 0.0479(17) Uani 1 1 d U
C11 C 0.1653(6) 0.2246(17) 0.9068(5) 0.040(2) Uani 1 1 d .
C12 C 0.1142(7) 0.0493(19) 0.9482(6) 0.047(2) Uani 1 1 d .
H12 H 0.0926 -0.0822 0.9183 0.057 Uiso 1 1 calc R
C19 C 0.1006(9) 0.3678(17) 0.6487(6) 0.053(3) Uani 1 1 d .
C17 C 0.0777(7) 0.3494(17) 0.7398(5) 0.043(2) Uani 1 1 d .
C5 C 0.3953(8) 0.2642(19) 0.7948(7) 0.051(3) Uani 1 1 d .
H5 H 0.393(7) 0.10(2) 0.809(6) 0.061 Uiso 1 1 calc .
C15 C 0.1763(7) 0.437(2) 1.0365(6) 0.052(3) Uani 1 1 d .
H15 H 0.2001 0.5647 1.0676 0.062 Uiso 1 1 calc R
C3 C 0.4034(12) 0.165(2) 0.6397(8) 0.079(4) Uani 1 1 d .
H3A H 0.326(9) 0.20(3) 0.636(7) 0.094 Uiso 1 1 calc .
C16 C 0.1918(7) 0.4273(18) 0.9524(6) 0.044(2) Uani 1 1 d .
H16 H 0.2198 0.5545 0.9251 0.052 Uiso 1 1 calc R
C18 C -0.0268(9) 0.223(2) 0.7536(6) 0.061(3) Uani 1 1 d .
H18A H -0.0844 0.2963 0.7215 0.092 Uiso 1 1 calc R
H18B H -0.0419 0.2276 0.8120 0.092 Uiso 1 1 calc R
H18C H -0.0204 0.0648 0.7360 0.092 Uiso 1 1 calc R
C13 C 0.0943(7) 0.062(2) 1.0304(6) 0.053(3) Uani 1 1 d .
H13 H 0.0601 -0.0600 1.0563 0.063 Uiso 1 1 calc R
C4 C 0.4561(11) 0.2890(19) 0.7167(8) 0.073(4) Uani 1 1 d .
H4 H 0.454(9) 0.45(3) 0.703(7) 0.088 Uiso 1 1 calc .
C20 C 0.1578(10) 0.560(2) 0.6178(6) 0.063(3) Uani 1 1 d .
H20 H 0.1762 0.6813 0.6538 0.076 Uiso 1 1 calc R
C21 C 0.1861(10) 0.569(2) 0.5375(7) 0.068(3) Uani 1 1 d .
H21 H 0.2195 0.7022 0.5185 0.082 Uiso 1 1 calc R
C6 C 0.4477(7) 0.395(2) 0.8689(7) 0.063(3) Uani 1 1 d .
H6A H 0.4405 0.5596 0.8585 0.076 Uiso 1 1 calc R
H6B H 0.4090 0.3592 0.9187 0.076 Uiso 1 1 calc R
O1 O 0.1990(7) 0.4201(16) 0.4038(5) 0.083(2) Uani 1 1 d U
C9 C 0.5762(10) 0.230(3) 0.7367(9) 0.094(5) Uani 1 1 d .
H9A H 0.5825 0.0677 0.7510 0.113 Uiso 1 1 calc R
H9B H 0.6167 0.2570 0.6870 0.113 Uiso 1 1 calc R
C23 C 0.1104(9) 0.201(2) 0.5126(6) 0.068(3) Uani 1 1 d .
H23 H 0.0913 0.0804 0.4763 0.081 Uiso 1 1 calc R
C24 C 0.0832(9) 0.192(2) 0.5932(6) 0.065(3) Uani 1 1 d .
H24 H 0.0507 0.0578 0.6119 0.078 Uiso 1 1 calc R
C8 C 0.6243(9) 0.373(3) 0.8078(11) 0.097(5) Uani 1 1 d .
C22 C 0.1675(11) 0.392(2) 0.4836(6) 0.070(3) Uani 1 1 d .
C7 C 0.5597(10) 0.342(3) 0.8849(10) 0.084(4) Uani 1 1 d .
H7 H 0.564(10) 0.18(3) 0.900(8) 0.101 Uiso 1 1 calc .
C25 C 0.1861(15) 0.227(4) 0.3495(7) 0.120(6) Uani 1 1 d .
H25A H 0.1112 0.1877 0.3431 0.180 Uiso 1 1 calc R
H25B H 0.2255 0.0975 0.3729 0.180 Uiso 1 1 calc R
H25C H 0.2130 0.2647 0.2958 0.180 Uiso 1 1 calc R
C14 C 0.1241(8) 0.253(2) 1.0758(6) 0.059(3) Uani 1 1 d .
H14 H 0.1100 0.2624 1.1325 0.071 Uiso 1 1 calc R
C1 C 0.4520(16) 0.242(3) 0.5624(9) 0.152(9) Uani 1 1 d .
H1A H 0.4041 0.2078 0.5152 0.228 Uiso 1 1 calc R
H1B H 0.5191 0.1629 0.5562 0.228 Uiso 1 1 calc R
H1C H 0.4646 0.4059 0.5650 0.228 Uiso 1 1 calc R
C10 C 0.6086(11) 0.482(3) 0.9608(10) 0.111(6) Uani 1 1 d .
C2 C 0.4167(13) -0.098(2) 0.6482(9) 0.093(4) Uani 1 1 d .
H2A H 0.4918 -0.1349 0.6552 0.140 Uiso 1 1 calc R
H2B H 0.3870 -0.1717 0.5986 0.140 Uiso 1 1 calc R
H2C H 0.3796 -0.1507 0.6960 0.140 Uiso 1 1 calc R

loop_
_atom_site_aniso_label
_atom_site_aniso_U_11
_atom_site_aniso_U_22
_atom_site_aniso_U_33
_atom_site_aniso_U_23
_atom_site_aniso_U_13
_atom_site_aniso_U_12
P1 0.0611(15) 0.0170(12) 0.0554(15) -0.0016(13) 0.0117(11) -0.0035(12)
O3 0.067(4) 0.024(4) 0.060(4) -0.010(3) 0.013(3) 0.002(3)
O2 0.100(5) 0.001(3) 0.069(4) -0.004(3) 0.010(3) -0.005(3)
O4 0.065(4) 0.027(4) 0.053(3) 0.001(3) 0.018(3) 0.000(3)
C11 0.048(5) 0.022(5) 0.052(5) 0.004(5) 0.004(4) -0.006(4)
C12 0.063(6) 0.037(6) 0.043(5) 0.006(5) 0.006(4) -0.006(5)
C19 0.099(8) 0.019(5) 0.041(5) -0.002(4) -0.012(5) -0.015(5)
C17 0.051(5) 0.026(6) 0.051(6) -0.017(4) -0.002(4) -0.010(4)
C5 0.046(5) 0.028(6) 0.082(7) 0.001(5) 0.021(5) -0.004(4)
C15 0.057(6) 0.042(7) 0.056(6) -0.021(5) 0.004(5) 0.006(5)
C3 0.130(10) 0.033(8) 0.077(8) 0.002(6) 0.051(8) 0.030(8)
C16 0.034(5) 0.029(6) 0.068(7) -0.005(5) 0.006(4) -0.004(4)
C18 0.090(7) 0.029(7) 0.065(6) -0.004(6) 0.003(5) -0.020(6)
C13 0.054(6) 0.045(7) 0.059(7) 0.016(6) 0.009(5) 0.000(5)
C4 0.111(10) 0.009(5) 0.105(9) 0.005(6) 0.060(7) -0.003(6)
C20 0.134(9) 0.023(6) 0.034(5) 0.003(5) 0.006(5) -0.003(6)
C21 0.114(9) 0.030(7) 0.060(7) 0.002(6) 0.004(6) 0.004(7)
C6 0.046(6) 0.035(7) 0.108(9) -0.009(6) 0.010(5) -0.018(5)
O1 0.148(6) 0.047(5) 0.056(4) -0.011(4) 0.016(4) -0.003(5)
C9 0.088(9) 0.076(12) 0.122(10) 0.008(10) 0.057(8) 0.000(9)
C23 0.120(9) 0.041(7) 0.042(6) -0.013(6) -0.002(5) 0.000(8)
C24 0.109(8) 0.018(5) 0.067(7) 0.002(6) -0.003(5) -0.006(7)
C8 0.061(8) 0.063(10) 0.169(14) -0.012(10) 0.044(8) -0.013(7)
C22 0.146(11) 0.030(7) 0.035(6) -0.008(5) 0.014(6) 0.002(7)
C7 0.053(7) 0.064(10) 0.138(12) -0.025(9) 0.023(7) -0.007(7)
C25 0.211(16) 0.099(15) 0.051(7) -0.016(9) 0.029(8) 0.030(14)
C14 0.065(6) 0.069(10) 0.043(6) 0.008(6) 0.006(5) 0.011(6)
C1 0.29(2) 0.067(13) 0.113(11) 0.016(10) 0.118(14) 0.032(14)
C10 0.088(9) 0.114(17) 0.128(12) -0.031(12) -0.026(8) -0.008(10)
C2 0.136(12) 0.039(8) 0.107(10) -0.010(7) 0.028(9) 0.026(8)

loop_
_atom_type_symbol
_atom_type_description
_atom_type_scat_dispersion_real
_atom_type_scat_dispersion_imag
_atom_type_scat_source
C C 0.0033 0.0016 'International Tables Vol C Tables 4.2.6.8 and 6.1.1.4'
H H 0.0000 0.0000 'International Tables Vol C Tables 4.2.6.8 and 6.1.1.4'
N N 0.0061 0.0033 'International Tables Vol C Tables 4.2.6.8 and 6.1.1.4'
O O 0.0106 0.0060 'International Tables Vol C Tables 4.2.6.8 and 6.1.1.4'
P P 0.1023 0.0942 'International Tables Vol C Tables 4.2.6.8 and 6.1.1.4'

loop_
_geom_angle_atom_site_label_1
_geom_angle_atom_site_label_2
_geom_angle_atom_site_label_3
_geom_angle
O2 P1 O4 115.0(4)
O2 P1 C11 110.1(4)
O4 P1 C11 106.2(4)
O2 P1 C17 113.2(4)
O4 P1 C17 103.1(4)
C11 P1 C17 108.8(4)
C5 O4 P1 123.2(7)
C12 C11 C16 117.6(8)
C12 C11 P1 119.7(7)
C16 C11 P1 122.5(7)
C13 C12 C11 122.3(10)
C24 C19 C20 115.2(9)
C24 C19 C17 123.3(9)
C20 C19 C17 120.8(8)
O3 C17 C19 112.0(8)
O3 C17 C18 104.9(7)
C19 C17 C18 112.1(7)
O3 C17 P1 108.2(6)
C19 C17 P1 111.1(7)
C18 C17 P1 108.2(7)
O4 C5 C4 110.0(10)
O4 C5 C6 108.9(8)
C4 C5 C6 112.7(9)
C16 C15 C14 119.7(10)
C1 C3 C2 109.1(12)
C1 C3 C4 110.8(13)
C2 C3 C4 110.4(12)
C15 C16 C11 120.2(9)
C12 C13 C14 120.3(10)
C5 C4 C3 114.1(10)
C5 C4 C9 109.0(11)
C3 C4 C9 115.7(10)
C21 C20 C19 121.4(10)
C20 C21 C22 122.0(11)
C7 C6 C5 114.2(10)
C22 O1 C25 116.7(10)
C8 C9 C4 112.5(11)
C24 C23 C22 119.9(10)
C23 C24 C19 123.8(11)
C9 C8 C7 110.0(11)
C21 C22 O1 117.2(11)
C21 C22 C23 117.5(9)
O1 C22 C23 125.1(10)
C6 C7 C8 112.0(13)
C6 C7 C10 111.6(11)
C8 C7 C10 111.6(12)
C13 C14 C15 119.6(9)

loop_
_geom_bond_atom_site_label_1
_geom_bond_atom_site_label_2
_geom_bond_distance
P1 O2 1.485(7)
P1 O4 1.552(7)
P1 C11 1.774(8)
P1 C17 1.825(10)
O3 C17 1.446(11)
O4 C5 1.441(13)
C11 C12 1.380(13)
C11 C16 1.410(13)
C12 C13 1.349(12)
C19 C24 1.360(14)
C19 C20 1.417(15)
C19 C17 1.498(13)
C17 C18 1.516(13)
C5 C4 1.494(14)
C5 C6 1.525(15)
C15 C16 1.367(12)
C15 C14 1.406(15)
C3 C1 1.468(16)
C3 C2 1.533(17)
C3 C4 1.54(2)
C13 C14 1.365(15)
C4 C9 1.551(19)
C20 C21 1.346(14)
C21 C22 1.351(16)
C6 C7 1.438(17)
O1 C22 1.359(11)
O1 C25 1.418(18)
C9 C8 1.51(2)
C23 C24 1.345(13)
C23 C22 1.403(17)
C8 C7 1.510(19)
C7 C10 1.56(2)
